data_2224670
loop_
_publ_author_name
'Nogueira, Thais C. M.'
'de Souza, Marcus V. N.'
'Wardell, James L.'
'Wardell, Solange M. S. V.'
'Tiekink, Edward R. T.'

_publ_section_title
;
 <i>N</i>-(4-Bromophenyl)-2-(2-thienyl)acetamide
;
_journal_coeditor_code HG2617
_journal_issue 1
_journal_name_full 'Acta Crystallographica Section E'
_journal_page_first o177
_journal_paper_doi 10.1107/S1600536809053355
_journal_volume 66
_journal_year 2010
_chemical_formula_iupac 'C12 H10 Br N O S'
_chemical_formula_moiety 'C12 H10 Br N O S'
_chemical_formula_sum 'C12 H10 Br N O S'
_chemical_formula_weight 296.18
_chemical_name_systematic
;
<i>N</i>-(4-Bromophenyl)-2-(2-thienyl)acetamide
;
_space_group_IT_number 2
_symmetry_cell_setting triclinic
_symmetry_space_group_name_Hall '-P 1'
_symmetry_space_group_name_H-M 'P -1'
_atom_sites_solution_hydrogens geom
_atom_sites_solution_primary direct
_atom_sites_solution_secondary difmap
_audit_creation_method SHELXL-97
_cell_angle_alpha 76.419(2)
_cell_angle_beta 88.437(2)
_cell_angle_gamma 84.479(2)
_cell_formula_units_Z 2
_cell_length_a 4.7517(2)
_cell_length_b 10.7283(3)
_cell_length_c 11.7964(3)
_cell_measurement_reflns_used 2592
_cell_measurement_temperature 120(2)
_cell_measurement_theta_max 27.5
_cell_measurement_theta_min 2.9
_cell_volume 581.82(3)
_computing_cell_refinement 'DENZO (Otwinowski & Minor, 1997) and COLLECT (Hooft, 1998)'
_computing_data_collection 'COLLECT (Hooft, 1998)'
_computing_data_reduction 'DENZO (Otwinowski & Minor, 1997) and COLLECT (Hooft, 1998)'
_computing_molecular_graphics 'ORTEP-3 (Farrugia, 1997) and DIAMOND (Brandenburg, 2006)'
_computing_publication_material 'publCIF (Westrip, 2009)'
_computing_structure_refinement 'SHELXL97 (Sheldrick, 2008)'
_computing_structure_solution 'SHELXS97 (Sheldrick, 2008)'
_diffrn_ambient_temperature 120(2)
_diffrn_detector_area_resol_mean 9.091
_diffrn_measured_fraction_theta_full 0.997
_diffrn_measured_fraction_theta_max 0.997
_diffrn_measurement_device_type 'Enraf--Nonius KappaCCD area-detector'
_diffrn_measurement_method '\f and \w'
_diffrn_radiation_monochromator '10 cm confocal mirrors'
_diffrn_radiation_source 'Enraf Nonius FR591 rotating anode'
_diffrn_radiation_type MoK\a
_diffrn_radiation_wavelength 0.71073
_diffrn_reflns_av_R_equivalents 0.042
_diffrn_reflns_av_sigmaI/netI 0.028
_diffrn_reflns_limit_h_max 5
_diffrn_reflns_limit_h_min -5
_diffrn_reflns_limit_k_max 12
_diffrn_reflns_limit_k_min -12
_diffrn_reflns_limit_l_max 14
_diffrn_reflns_limit_l_min -14
_diffrn_reflns_number 9757
_diffrn_reflns_theta_full 25.0
_diffrn_reflns_theta_max 25.0
_diffrn_reflns_theta_min 2.9
_diffrn_standards_decay_% 0
_diffrn_standards_number 0
_exptl_absorpt_coefficient_mu 3.688
_exptl_absorpt_correction_T_max 1.000
_exptl_absorpt_correction_T_min 0.845
_exptl_absorpt_correction_type multi-scan
_exptl_absorpt_process_details '(SADABS; Sheldrick, 2003)'
_exptl_crystal_colour pale-brown
_exptl_crystal_density_diffrn 1.691
_exptl_crystal_density_method 'not measured'
_exptl_crystal_description block
_exptl_crystal_F_000 296
_exptl_crystal_size_max 0.09
_exptl_crystal_size_mid 0.06
_exptl_crystal_size_min 0.02
_refine_diff_density_max 0.40
_refine_diff_density_min -0.29
_refine_ls_extinction_method none
_refine_ls_goodness_of_fit_ref 0.98
_refine_ls_hydrogen_treatment mixed
_refine_ls_matrix_type full
_refine_ls_number_parameters 161
_refine_ls_number_reflns 2045
_refine_ls_number_restraints 1
_refine_ls_restrained_S_all 0.98
_refine_ls_R_factor_all 0.037
_refine_ls_R_factor_gt 0.031
_refine_ls_shift/su_max 0.001
_refine_ls_shift/su_mean 0.000
_refine_ls_structure_factor_coef Fsqd
_refine_ls_weighting_details 'calc w=1/[\s^2^(Fo^2^)+(0.1P)^2^] where P=(Fo^2^+2Fc^2^)/3'
_refine_ls_weighting_scheme calc
_refine_ls_wR_factor_gt 0.105
_refine_ls_wR_factor_ref 0.115
_reflns_number_gt 1847
_reflns_number_total 2045
_reflns_threshold_expression I>2\s(I)
_cod_data_source_file hg2617.cif
_cod_data_source_block I
_cod_database_code 2224670
_cod_database_fobs_code 2224670

loop_
_symmetry_equiv_pos_as_xyz
'x, y, z'
'-x, -y, -z'

loop_
_atom_site_type_symbol
_atom_site_label
_atom_site_fract_x
_atom_site_fract_y
_atom_site_fract_z
_atom_site_U_iso_or_equiv
_atom_site_adp_type
_atom_site_calc_flag
_atom_site_refinement_flags
_atom_site_occupancy
_atom_site_disorder_assembly
_atom_site_disorder_group
Br Br 0.27885(7) -0.23040(3) 0.97460(3) 0.03386(19) Uani d . 1 . .
O O1 0.0821(5) 0.2338(2) 0.4702(2) 0.0338(6) Uani d . 1 . .
N N1 0.5204(5) 0.1924(3) 0.5506(2) 0.0237(6) Uani d D 1 . .
H H1N 0.696(3) 0.211(3) 0.540(3) 0.028 Uiso d D 1 . .
S S1 0.0537(8) 0.5801(3) 0.3373(3) 0.0278(6) Uani d P 0.660(5) A 1
C C1 0.2232(6) 0.4487(3) 0.3020(3) 0.0249(7) Uani d P 0.660(5) A 1
C C2 -0.1461(8) 0.6162(4) 0.2202(3) 0.0361(8) Uani d P 0.660(5) A 1
H H2 -0.2806 0.6894 0.2040 0.043 Uiso calc PR 0.660(5) A 1
C C3 -0.1056(7) 0.5346(4) 0.1488(3) 0.0318(8) Uani d P 0.660(5) A 1
H H3 -0.2006 0.5420 0.0774 0.038 Uiso calc PR 0.660(5) A 1
C C4 0.108(4) 0.4342(19) 0.2003(15) 0.035(4) Uani d P 0.660(5) A 1
H H4 0.1644 0.3633 0.1668 0.042 Uiso calc PR 0.660(5) A 1
S S1' 0.1360(17) 0.4123(9) 0.1850(6) 0.0245(14) Uani d P 0.340(5) A 2
C C1' 0.2232(6) 0.4487(3) 0.3020(3) 0.0249(7) Uani d P 0.340(5) A 2
C C2' -0.1461(8) 0.6162(4) 0.2202(3) 0.0361(8) Uani d P 0.340(5) A 2
H H2' -0.2772 0.6904 0.2108 0.043 Uiso calc PR 0.340(5) A 2
C C3' -0.1056(7) 0.5346(4) 0.1488(3) 0.0318(8) Uani d P 0.340(5) A 2
H H3' -0.2134 0.5474 0.0797 0.038 Uiso calc PR 0.340(5) A 2
C C4' 0.072(7) 0.561(3) 0.323(3) 0.035(4) Uani d P 0.340(5) A 2
H H4' 0.0977 0.5980 0.3879 0.042 Uiso calc PR 0.340(5) A 2
C C5 0.4454(7) 0.3645(4) 0.3784(3) 0.0351(8) Uani d . 1 . .
H H5A 0.5485 0.4183 0.4176 0.042 Uiso calc R 1 A 1
H H5B 0.5828 0.3256 0.3290 0.042 Uiso calc R 1 A 1
C C6 0.3296(6) 0.2578(3) 0.4702(3) 0.0251(7) Uani d . 1 A .
C C7 0.4675(6) 0.0909(3) 0.6462(3) 0.0227(7) Uani d . 1 . .
C C8 0.2767(7) 0.0013(3) 0.6398(3) 0.0251(7) Uani d . 1 . .
H H8 0.1806 0.0071 0.5689 0.030 Uiso calc R 1 . .
C C9 0.2278(7) -0.0953(3) 0.7360(3) 0.0266(7) Uani d . 1 . .
H H9 0.0995 -0.1566 0.7315 0.032 Uiso calc R 1 . .
C C10 0.3667(7) -0.1026(3) 0.8397(3) 0.0252(7) Uani d . 1 . .
C C11 0.5612(7) -0.0172(3) 0.8476(3) 0.0279(7) Uani d . 1 . .
H H11 0.6607 -0.0254 0.9181 0.033 Uiso calc R 1 . .
C C12 0.6090(7) 0.0808(3) 0.7505(3) 0.0255(7) Uani d . 1 . .
H H12 0.7389 0.1414 0.7553 0.031 Uiso calc R 1 . .

loop_
_atom_site_aniso_label
_atom_site_aniso_U_11
_atom_site_aniso_U_22
_atom_site_aniso_U_33
_atom_site_aniso_U_12
_atom_site_aniso_U_13
_atom_site_aniso_U_23
Br 0.0441(3) 0.0281(3) 0.0269(3) -0.00963(17) 0.00026(16) 0.00104(16)
O1 0.0170(11) 0.0346(14) 0.0425(15) -0.0075(10) -0.0019(10) 0.0076(11)
N1 0.0165(12) 0.0273(15) 0.0256(13) -0.0067(11) 0.0018(11) -0.0008(11)
S1 0.0324(10) 0.0221(11) 0.0298(12) -0.0051(8) 0.0006(8) -0.0068(9)
C1 0.0191(15) 0.0207(17) 0.0320(18) -0.0039(12) 0.0043(13) -0.0002(13)
C2 0.0328(18) 0.0267(19) 0.042(2) -0.0012(15) 0.0071(15) 0.0040(15)
C3 0.0289(17) 0.039(2) 0.0236(17) -0.0084(15) -0.0003(13) 0.0034(15)
C4 0.037(5) 0.038(7) 0.036(6) -0.007(4) 0.015(3) -0.022(4)
S1' 0.027(2) 0.029(3) 0.019(2) -0.0057(17) 0.0037(17) -0.007(2)
C1' 0.0191(15) 0.0207(17) 0.0320(18) -0.0039(12) 0.0043(13) -0.0002(13)
C2' 0.0328(18) 0.0267(19) 0.042(2) -0.0012(15) 0.0071(15) 0.0040(15)
C3' 0.0289(17) 0.039(2) 0.0236(17) -0.0084(15) -0.0003(13) 0.0034(15)
C4' 0.037(5) 0.038(7) 0.036(6) -0.007(4) 0.015(3) -0.022(4)
C5 0.0228(16) 0.034(2) 0.041(2) -0.0067(14) 0.0030(14) 0.0078(16)
C6 0.0191(15) 0.0229(18) 0.0329(19) -0.0039(13) 0.0040(13) -0.0053(15)
C7 0.0141(13) 0.0267(17) 0.0264(16) -0.0020(12) 0.0051(12) -0.0050(13)
C8 0.0278(16) 0.0224(17) 0.0257(16) -0.0059(13) -0.0032(13) -0.0048(13)
C9 0.0254(16) 0.0235(17) 0.0317(17) -0.0058(13) 0.0017(13) -0.0070(14)
C10 0.0265(16) 0.0225(17) 0.0245(16) -0.0022(13) 0.0025(13) -0.0017(13)
C11 0.0263(16) 0.0309(19) 0.0274(17) -0.0025(14) -0.0008(13) -0.0086(14)
C12 0.0185(14) 0.0278(18) 0.0318(17) -0.0061(12) 0.0001(12) -0.0087(14)

loop_
_atom_type_symbol
_atom_type_description
_atom_type_scat_dispersion_real
_atom_type_scat_dispersion_imag
_atom_type_scat_source
C C 0.0030 0.0020 'International Tables Vol C Tables 4.2.6.8 and 6.1.1.4'
H H 0.0000 0.0000 'International Tables Vol C Tables 4.2.6.8 and 6.1.1.4'
Br Br -0.2900 2.4600 'International Tables Vol C Tables 4.2.6.8 and 6.1.1.4'
N N 0.0060 0.0030 'International Tables Vol C Tables 4.2.6.8 and 6.1.1.4'
O O 0.0110 0.0060 'International Tables Vol C Tables 4.2.6.8 and 6.1.1.4'
S S 0.1250 0.1230 'International Tables Vol C Tables 4.2.6.8 and 6.1.1.4'

loop_
_geom_angle_atom_site_label_1
_geom_angle_atom_site_label_2
_geom_angle_atom_site_label_3
_geom_angle_site_symmetry_1
_geom_angle_site_symmetry_3
_geom_angle
_geom_angle_publ_flag
C6 N1 C7 . . 126.1(3) ?
C6 N1 H1n . . 117(2) ?
C7 N1 H1n . . 117(2) ?
C2 S1 C1 . . 93.6(2) ?
C4 C1 C5 . . 129.6(8) ?
C4 C1 S1 . . 108.3(8) ?
C5 C1 S1 . . 122.0(3) ?
C3 C2 S1 . . 115.4(3) ?
C3 C2 H2 . . 122.3 ?
S1 C2 H2 . . 122.3 ?
C2 C3 C4 . . 107.7(7) ?
C2 C3 H3 . . 126.2 ?
C4 C3 H3 . . 126.2 ?
C1 C4 C3 . . 114.9(11) ?
C1 C4 H4 . . 122.6 ?
C3 C4 H4 . . 122.6 ?
C1' S1' C3' . . 94.5(5) ?
C4' C1' C5 . . 126.1(14) ?
C4' C1' S1' . . 114.4(14) ?
C5 C1' S1' . . 119.4(4) ?
C3' C2' C4' . . 105.2(11) ?
C3' C2' H2' . . 127.4 ?
C4' C2' H2' . . 127.4 ?
C2' C3' S1' . . 117.9(4) ?
C2' C3' H3' . . 121.1 ?
S1' C3' H3' . . 121.1 ?
C1' C4' C2' . . 108.0(19) ?
C1' C4' H4' . . 126.0 ?
C2' C4' H4' . . 126.0 ?
C1' C5 C6 . . 113.6(3) ?
C1 C5 C6 . . 113.6(3) ?
C1' C5 H5A . . 108.8 ?
C1 C5 H5A . . 108.8 ?
C6 C5 H5A . . 108.8 ?
C1' C5 H5B . . 108.8 ?
C1 C5 H5B . . 108.8 ?
C6 C5 H5B . . 108.8 ?
H5A C5 H5B . . 107.7 ?
O1 C6 N1 . . 123.6(3) ?
O1 C6 C5 . . 122.0(3) ?
N1 C6 C5 . . 114.5(3) ?
C12 C7 C8 . . 119.5(3) ?
C12 C7 N1 . . 118.5(3) ?
C8 C7 N1 . . 122.1(3) ?
C9 C8 C7 . . 120.1(3) ?
C9 C8 H8 . . 119.9 ?
C7 C8 H8 . . 119.9 ?
C10 C9 C8 . . 119.7(3) ?
C10 C9 H9 . . 120.2 ?
C8 C9 H9 . . 120.2 ?
C11 C10 C9 . . 121.3(3) ?
C11 C10 Br . . 119.6(2) ?
C9 C10 Br . . 119.1(2) ?
C10 C11 C12 . . 118.9(3) ?
C10 C11 H11 . . 120.5 ?
C12 C11 H11 . . 120.5 ?
C7 C12 C11 . . 120.4(3) ?
C7 C12 H12 . . 119.8 ?
C11 C12 H12 . . 119.8 ?

loop_
_geom_bond_atom_site_label_1
_geom_bond_atom_site_label_2
_geom_bond_site_symmetry_2
_geom_bond_distance
_geom_bond_publ_flag
Br C10 . 1.907(3) ?
O1 C6 . 1.228(4) ?
N1 C6 . 1.352(4) ?
N1 C7 . 1.407(4) ?
N1 H1N . 0.875(10) ?
S1 C2 . 1.647(5) ?
S1 C1 . 1.687(4) ?
C1 C4 . 1.381(17) ?
C1 C5 . 1.493(5) ?
C2 C3 . 1.348(5) ?
C2 H2 . 0.9500 ?
C3 C4 . 1.439(19) ?
C3 H3 . 0.9500 ?
C4 H4 . 0.9500 ?
S1' C1' . 1.594(8) ?
S1' C3' . 1.641(9) ?
C1' C4' . 1.42(3) ?
C1' C5 . 1.493(5) ?
C2' C3' . 1.348(5) ?
C2' C4' . 1.59(3) ?
C2' H2' . 0.9500 ?
C3' H3' . 0.9500 ?
C4' H4' . 0.9500 ?
C5 C6 . 1.514(5) ?
C5 H5A . 0.9900 ?
C5 H5B . 0.9900 ?
C7 C12 . 1.396(4) ?
C7 C8 . 1.399(4) ?
C8 C9 . 1.377(5) ?
C8 H8 . 0.9500 ?
C9 C10 . 1.388(5) ?
C9 H9 . 0.9500 ?
C10 C11 . 1.382(5) ?
C11 C12 . 1.391(5) ?
C11 H11 . 0.9500 ?
C12 H12 . 0.9500 ?

loop_
_geom_hbond_atom_site_label_D
_geom_hbond_atom_site_label_H
_geom_hbond_atom_site_label_A
_geom_hbond_site_symmetry_A
_geom_hbond_distance_DH
_geom_hbond_distance_HA
_geom_hbond_distance_DA
_geom_hbond_angle_DHA
N1 H1n O1 1_655 0.875(17) 2.00(2) 2.848(3) 162(3)

loop_
_geom_torsion_atom_site_label_1
_geom_torsion_atom_site_label_2
_geom_torsion_atom_site_label_3
_geom_torsion_atom_site_label_4
_geom_torsion_site_symmetry_1
_geom_torsion_site_symmetry_2
_geom_torsion_site_symmetry_3
_geom_torsion_site_symmetry_4
_geom_torsion
_geom_torsion_publ_flag
C2 S1 C1 C4 . . . . -2.5(10) ?
C2 S1 C1 C5 . . . . -179.0(3) ?
C1 S1 C2 C3 . . . . 0.8(4) ?
S1 C2 C3 C4 . . . . 1.0(9) ?
C5 C1 C4 C3 . . . . 179.8(7) ?
S1 C1 C4 C3 . . . . 3.6(17) ?
C2 C3 C4 C1 . . . . -3.0(16) ?
C3' S1' C1' C4' . . . . -0.6(19) ?
C3' S1' C1' C5 . . . . 178.7(3) ?
C4' C2' C3' S1' . . . . 0.1(13) ?
C1' S1' C3' C2' . . . . 0.3(6) ?
C5 C1' C4' C2' . . . . -178.6(8) ?
S1' C1' C4' C2' . . . . 1(3) ?
C3' C2' C4' C1' . . . . 0(2) ?
C4' C1' C5 C6 . . . . 89.3(18) ?
S1' C1' C5 C6 . . . . -89.9(5) ?
C4 C1 C5 C6 . . . . -87.3(12) ?
S1 C1 C5 C6 . . . . 88.4(4) ?
C7 N1 C6 O1 . . . . -1.5(5) ?
C7 N1 C6 C5 . . . . 178.7(3) ?
C1' C5 C6 O1 . . . . 9.4(5) ?
C1 C5 C6 O1 . . . . 9.4(5) ?
C1' C5 C6 N1 . . . . -170.8(3) ?
C1 C5 C6 N1 . . . . -170.8(3) ?
C6 N1 C7 C12 . . . . -144.4(3) ?
C6 N1 C7 C8 . . . . 35.0(5) ?
C12 C7 C8 C9 . . . . 0.5(5) ?
N1 C7 C8 C9 . . . . -178.9(3) ?
C7 C8 C9 C10 . . . . 0.6(5) ?
C8 C9 C10 C11 . . . . -2.2(5) ?
C8 C9 C10 Br . . . . 176.1(2) ?
C9 C10 C11 C12 . . . . 2.6(5) ?
Br C10 C11 C12 . . . . -175.7(2) ?
C8 C7 C12 C11 . . . . 0.0(5) ?
N1 C7 C12 C11 . . . . 179.4(3) ?
C10 C11 C12 C7 . . . . -1.5(5) ?
